data_1546066
loop_
_publ_author_name
'Lalev\'ee, Jacques'
'Dietlin, C\'eline'
'Morlet-Savary, Fabrice'
'Fouassier, Jean Pierre'
'Gigmes, Didier'
'Dumur, Frederic'
'Kermagoret, Anthony'
'Garra, Patxi'
'Mousawi, Assi'

_publ_section_title
;
 New copper (I) complex based initiating systems in redox polymerization
 and comparison with amine/benzoyl peroxide reference
;
_journal_name_full 'Polym. Chem.'
_journal_paper_doi 10.1039/C7PY00726D
_journal_year 2017
_chemical_formula_moiety 'C24 H22 Cu N6, B F4, C H2 Cl2'
_chemical_formula_sum 'C25 H24 B Cl2 Cu F4 N6'
_chemical_formula_weight 629.75
_space_group_crystal_system monoclinic
_space_group_IT_number 14
_space_group_name_Hall '-P 2yn'
_space_group_name_H-M_alt 'P 1 21/n 1'
_symmetry_space_group_name_Hall '-P 2yn'
_symmetry_space_group_name_H-M 'P 1 21/n 1'
_atom_sites_solution_hydrogens mixed
_audit_creation_date 2015-11-27
_audit_creation_method
;
Olex2 1.2
(compiled 2015.09.30 svn.r3233 for OlexSys, GUI svn.r5103)
;
_audit_update_record
;
2017-02-06 deposited with the CCDC.
2017-05-17 downloaded from the CCDC.
;
_cell_angle_alpha 90
_cell_angle_beta 102.7581(13)
_cell_angle_gamma 90
_cell_formula_units_Z 4
_cell_length_a 11.15632(15)
_cell_length_b 11.63305(16)
_cell_length_c 22.4830(3)
_cell_measurement_reflns_used 11560
_cell_measurement_temperature 173.01(10)
_cell_measurement_theta_max 68.8080
_cell_measurement_theta_min 4.0870
_cell_volume 2845.85(7)
_computing_cell_refinement
;
CrysAlisPro, Agilent Technologies,
Version 1.171.37.35 (release 13-08-2014 CrysAlis171 .NET)
(compiled Aug 13 2014,18:06:01)
;
_computing_data_collection
;
CrysAlisPro, Agilent Technologies,
Version 1.171.37.35 (release 13-08-2014 CrysAlis171 .NET)
(compiled Aug 13 2014,18:06:01)
;
_computing_data_reduction
;
CrysAlisPro, Agilent Technologies,
Version 1.171.37.35 (release 13-08-2014 CrysAlis171 .NET)
(compiled Aug 13 2014,18:06:01)
;
_computing_molecular_graphics 'Olex2 (Dolomanov et al., 2009)'
_computing_publication_material 'Olex2 (Dolomanov et al., 2009)'
_computing_structure_refinement 'ShelXL (Sheldrick, 2015)'
_computing_structure_solution
;
Superflip (Palatinus & Chapuis, 2007;Palatinus & van der Lee, 2008;
Palatinus et al., 2012)
;
_diffrn_ambient_environment N~2~
_diffrn_ambient_temperature 173.01(10)
_diffrn_detector 'CCD plate'
_diffrn_detector_area_resol_mean 5.3048
_diffrn_detector_type AtlasS2
_diffrn_measured_fraction_theta_full 0.999
_diffrn_measured_fraction_theta_max 0.992
_diffrn_measurement_details
;
#__ type_ start__ end____ width___ exp.time_
  1 omega  -33.00   -6.00   1.0000    1.0000
omega____ theta____ kappa____ phi______ frames
    -      -36.6014  -57.0000   60.0000 27

#__ type_ start__ end____ width___ exp.time_
  2 omega  -72.00  -42.00   1.0000    1.0000
omega____ theta____ kappa____ phi______ frames
    -      -36.6014  -57.0000   60.0000 30

#__ type_ start__ end____ width___ exp.time_
  3 omega -106.00  -79.00   1.0000    1.0000
omega____ theta____ kappa____ phi______ frames
    -      -36.6014  -99.0000  -30.0000 27

#__ type_ start__ end____ width___ exp.time_
  4 omega -117.00    3.00   1.0000    1.0000
omega____ theta____ kappa____ phi______ frames
    -      -36.6014  -57.0000  -30.0000 120

#__ type_ start__ end____ width___ exp.time_
  5 omega   60.00   86.00   1.0000    1.0000
omega____ theta____ kappa____ phi______ frames
    -       36.6014   38.0000   60.0000 26

#__ type_ start__ end____ width___ exp.time_
  6 omega  105.00  131.00   1.0000   10.0000
omega____ theta____ kappa____ phi______ frames
    -      104.7667   77.0000   30.0000 26

#__ type_ start__ end____ width___ exp.time_
  7 omega  153.00  178.00   1.0000   10.0000
omega____ theta____ kappa____ phi______ frames
    -      104.7667   63.0000   30.0000 25

#__ type_ start__ end____ width___ exp.time_
  8 omega  152.00  177.00   1.0000   10.0000
omega____ theta____ kappa____ phi______ frames
    -      104.7667   77.0000   60.0000 25

#__ type_ start__ end____ width___ exp.time_
  9 omega  138.00  163.00   1.0000   10.0000
omega____ theta____ kappa____ phi______ frames
    -      104.7667   38.0000   30.0000 25

#__ type_ start__ end____ width___ exp.time_
 10 omega  139.00  177.00   1.0000   10.0000
omega____ theta____ kappa____ phi______ frames
    -      104.7667   32.0000  -61.0000 38

#__ type_ start__ end____ width___ exp.time_
 11 omega  127.00  174.00   1.0000   10.0000
omega____ theta____ kappa____ phi______ frames
    -      104.7667  111.0000 -120.0000 47

#__ type_ start__ end____ width___ exp.time_
 12 omega  101.00  175.00   1.0000   10.0000
omega____ theta____ kappa____ phi______ frames
    -      104.7667  111.0000 -150.0000 74

#__ type_ start__ end____ width___ exp.time_
 13 omega  105.00  177.00   1.0000   10.0000
omega____ theta____ kappa____ phi______ frames
    -      104.7667   77.0000  -30.0000 72

#__ type_ start__ end____ width___ exp.time_
 14 omega  101.00  166.00   1.0000   10.0000
omega____ theta____ kappa____ phi______ frames
    -      104.7667  111.0000 -180.0000 65

#__ type_ start__ end____ width___ exp.time_
 15 omega   97.00  176.00   1.0000   10.0000
omega____ theta____ kappa____ phi______ frames
    -      104.7667   77.0000    0.0000 79

#__ type_ start__ end____ width___ exp.time_
 16 omega  103.00  178.00   1.0000   10.0000
omega____ theta____ kappa____ phi______ frames
    -      104.7667  111.0000  150.0000 75

#__ type_ start__ end____ width___ exp.time_
 17 omega   70.00   95.00   1.0000   10.0000
omega____ theta____ kappa____ phi______ frames
    -      104.7667   32.0000  -61.0000 25

#__ type_ start__ end____ width___ exp.time_
 18 omega   64.00   93.00   1.0000   10.0000
omega____ theta____ kappa____ phi______ frames
    -      104.7667   63.0000  -30.0000 29

#__ type_ start__ end____ width___ exp.time_
 19 omega   65.00   91.00   1.0000   10.0000
omega____ theta____ kappa____ phi______ frames
    -      104.7667   63.0000    0.0000 26

#__ type_ start__ end____ width___ exp.time_
 20 omega   63.00   89.00   1.0000   10.0000
omega____ theta____ kappa____ phi______ frames
    -      104.7667   77.0000   30.0000 26

#__ type_ start__ end____ width___ exp.time_
 21 omega   68.00   93.00   1.0000   10.0000
omega____ theta____ kappa____ phi______ frames
    -      104.7667   50.0000    0.0000 25

#__ type_ start__ end____ width___ exp.time_
 22 omega   66.00   92.00   1.0000   10.0000
omega____ theta____ kappa____ phi______ frames
    -      104.7667   50.0000   30.0000 26

#__ type_ start__ end____ width___ exp.time_
 23 omega   64.00   90.00   1.0000   10.0000
omega____ theta____ kappa____ phi______ frames
    -      104.7667   38.0000   30.0000 26

#__ type_ start__ end____ width___ exp.time_
 24 omega   64.00   89.00   1.0000   10.0000
omega____ theta____ kappa____ phi______ frames
    -      104.7667   63.0000   30.0000 25

#__ type_ start__ end____ width___ exp.time_
 25 omega   64.00  177.00   1.0000   10.0000
omega____ theta____ kappa____ phi______ frames
    -      104.7667   63.0000   60.0000 113

#__ type_ start__ end____ width___ exp.time_
 26 omega   68.00   98.00   1.0000   10.0000
omega____ theta____ kappa____ phi______ frames
    -      104.7667   50.0000   90.0000 30

#__ type_ start__ end____ width___ exp.time_
 27 omega   64.00   91.00   1.0000   10.0000
omega____ theta____ kappa____ phi______ frames
    -      104.7667   63.0000   90.0000 27

#__ type_ start__ end____ width___ exp.time_
 28 omega   63.00   88.00   1.0000   10.0000
omega____ theta____ kappa____ phi______ frames
    -      104.7667   77.0000   60.0000 25

#__ type_ start__ end____ width___ exp.time_
 29 omega   66.00   98.00   1.0000   10.0000
omega____ theta____ kappa____ phi______ frames
    -      104.7667   50.0000   60.0000 32

#__ type_ start__ end____ width___ exp.time_
 30 omega   64.00  172.00   1.0000   10.0000
omega____ theta____ kappa____ phi______ frames
    -      104.7667   38.0000  120.0000 108

#__ type_ start__ end____ width___ exp.time_
 31 omega   63.00   89.00   1.0000   10.0000
omega____ theta____ kappa____ phi______ frames
    -      104.7667   77.0000  -30.0000 26

#__ type_ start__ end____ width___ exp.time_
 32 omega   63.00   89.00   1.0000   10.0000
omega____ theta____ kappa____ phi______ frames
    -      104.7667   77.0000    0.0000 26

#__ type_ start__ end____ width___ exp.time_
 33 omega   63.00   89.00   1.0000   10.0000
omega____ theta____ kappa____ phi______ frames
    -      104.7667   77.0000   90.0000 26

#__ type_ start__ end____ width___ exp.time_
 34 omega   17.00   83.00   1.0000   10.0000
omega____ theta____ kappa____ phi______ frames
    -      104.7667  -38.0000   90.0000 66

#__ type_ start__ end____ width___ exp.time_
 35 omega    6.00   59.00   1.0000    1.0000
omega____ theta____ kappa____ phi______ frames
    -      -36.6014   77.0000   30.0000 53

#__ type_ start__ end____ width___ exp.time_
 36 omega  -60.00  -13.00   1.0000    1.0000
omega____ theta____ kappa____ phi______ frames
    -      -36.6014   77.0000   30.0000 47

#__ type_ start__ end____ width___ exp.time_
 37 omega -123.00  -70.00   1.0000    1.0000
omega____ theta____ kappa____ phi______ frames
    -      -36.6014  -57.0000   90.0000 53

#__ type_ start__ end____ width___ exp.time_
 38 omega -115.00  -73.00   1.0000    1.0000
omega____ theta____ kappa____ phi______ frames
    -      -36.6014 -125.0000  -90.0000 42

#__ type_ start__ end____ width___ exp.time_
 39 omega -123.00  -83.00   1.0000    1.0000
omega____ theta____ kappa____ phi______ frames
    -      -36.6014 -125.0000  -30.0000 40

#__ type_ start__ end____ width___ exp.time_
 40 omega -124.00  -75.00   1.0000    1.0000
omega____ theta____ kappa____ phi______ frames
    -      -36.6014 -125.0000   30.0000 49

#__ type_ start__ end____ width___ exp.time_
 41 omega -126.00  -80.00   1.0000    1.0000
omega____ theta____ kappa____ phi______ frames
    -      -36.6014  -99.0000   60.0000 46

#__ type_ start__ end____ width___ exp.time_
 42 omega -119.00  -94.00   1.0000    1.0000
omega____ theta____ kappa____ phi______ frames
    -      -36.6014  -57.0000   60.0000 25
;
_diffrn_measurement_device 'four-circle diffractometer'
_diffrn_measurement_device_type 'SuperNova, Dual, Cu at zero, AtlasS2'
_diffrn_measurement_method '\w scans'
_diffrn_orient_matrix_UB_11 -0.1331127000
_diffrn_orient_matrix_UB_12 -0.0417417000
_diffrn_orient_matrix_UB_13 -0.0056908000
_diffrn_orient_matrix_UB_21 -0.0061831000
_diffrn_orient_matrix_UB_22 -0.0353240000
_diffrn_orient_matrix_UB_23 -0.0666486000
_diffrn_orient_matrix_UB_31 0.0477837000
_diffrn_orient_matrix_UB_32 -0.1206237000
_diffrn_orient_matrix_UB_33 0.0214984000
_diffrn_radiation_monochromator mirror
_diffrn_radiation_probe x-ray
_diffrn_radiation_type CuK\a
_diffrn_radiation_wavelength 1.54184
_diffrn_reflns_av_R_equivalents 0.0274
_diffrn_reflns_av_unetI/netI 0.0233
_diffrn_reflns_Laue_measured_fraction_full 0.999
_diffrn_reflns_Laue_measured_fraction_max 0.992
_diffrn_reflns_limit_h_max 13
_diffrn_reflns_limit_h_min -12
_diffrn_reflns_limit_k_max 13
_diffrn_reflns_limit_k_min -13
_diffrn_reflns_limit_l_max 27
_diffrn_reflns_limit_l_min -25
_diffrn_reflns_number 22167
_diffrn_reflns_point_group_measured_fraction_full 0.999
_diffrn_reflns_point_group_measured_fraction_max 0.992
_diffrn_reflns_theta_full 67.684
_diffrn_reflns_theta_max 68.897
_diffrn_reflns_theta_min 4.032
_diffrn_source 'sealed X-ray tube'
_diffrn_source_type 'SuperNova (Cu) X-ray Source'
_exptl_absorpt_coefficient_mu 3.273
_exptl_absorpt_correction_T_max 1.00000
_exptl_absorpt_correction_T_min 0.76826
_exptl_absorpt_correction_type multi-scan
_exptl_absorpt_process_details
;
CrysAlisPro, Agilent Technologies,
Version 1.171.37.35 (release 13-08-2014 CrysAlis171 .NET)
(compiled Aug 13 2014,18:06:01)
Empirical absorption correction using spherical harmonics,
 implemented in SCALE3 ABSPACK scaling algorithm.
;
_exptl_crystal_colour blue
_exptl_crystal_colour_primary blue
_exptl_crystal_density_diffrn 1.470
_exptl_crystal_description plate
_exptl_crystal_F_000 1280
_exptl_crystal_size_max 0.2
_exptl_crystal_size_mid 0.2
_exptl_crystal_size_min 0.05
_refine_diff_density_max 0.928
_refine_diff_density_min -0.544
_refine_diff_density_rms 0.060
_refine_ls_extinction_method none
_refine_ls_goodness_of_fit_ref 1.043
_refine_ls_hydrogen_treatment constr
_refine_ls_matrix_type full
_refine_ls_number_parameters 354
_refine_ls_number_reflns 5244
_refine_ls_number_restraints 0
_refine_ls_restrained_S_all 1.043
_refine_ls_R_factor_all 0.0481
_refine_ls_R_factor_gt 0.0437
_refine_ls_shift/su_max 0.001
_refine_ls_shift/su_mean 0.000
_refine_ls_structure_factor_coef Fsqd
_refine_ls_weighting_details 'w=1/[\s^2^(Fo^2^)+(0.0722P)^2^+1.6726P] where P=(Fo^2^+2Fc^2^)/3'
_refine_ls_weighting_scheme calc
_refine_ls_wR_factor_gt 0.1208
_refine_ls_wR_factor_ref 0.1254
_reflns_Friedel_coverage 0.000
_reflns_number_gt 4715
_reflns_number_total 5244
_reflns_threshold_expression 'I > 2\s(I)'
_cod_data_source_file c7py00726d2.cif
_cod_data_source_block ank130
_cod_database_code 1546066
_shelxl_version_number 2014/6
_chemical_oxdiff_formula 'c25 h22 b1 cu1 f4 n6'
_shelx_space_group_comment
;
The symmetry employed for this shelxl refinement is uniquely defined
by the following loop, which should always be used as a source of
symmetry information in preference to the above space-group names.
They are only intended as comments.
;
_reflns_odcompleteness_completeness 99.96
_reflns_odcompleteness_iscentric 1
_reflns_odcompleteness_theta 64.99
_olex2_refinement_description
;
1. Fixed Uiso
 At 1.2 times of:
  All C(H) groups, All C(H,H) groups, All N(H,H) groups
2.a Rotating group:
 N3(H3A,H3B), N6(H6A,H6B)
2.b Secondary CH2 refined with riding coordinates:
 C25(H25A,H25B)
2.c Aromatic/amide H refined with riding coordinates:
 C1(H1), C2(H2), C3(H3), C4(H4), C6(H6), C8(H8), C9(H9), C11(H11), C12(H12),
 C13(H13), C14(H14), C15(H15), C16(H16), C18(H18), C20(H20), C21(H21), C23(H23),
  C24(H24)
;
_olex2_submission_special_instructions 'No special instructions were received'

loop_
_space_group_symop_operation_xyz
'x, y, z'
'-x+1/2, y+1/2, -z+1/2'
'-x, -y, -z'
'x-1/2, -y-1/2, z-1/2'

loop_
_atom_site_label
_atom_site_type_symbol
_atom_site_fract_x
_atom_site_fract_y
_atom_site_fract_z
_atom_site_U_iso_or_equiv
_atom_site_adp_type
_atom_site_occupancy
_atom_site_site_symmetry_order
_atom_site_calc_flag
_atom_site_refinement_flags_posn
Cu1 Cu 0.71501(3) 0.95576(3) 0.27284(2) 0.03967(13) Uani 1 1 d .
N1 N 0.87764(18) 1.02339(17) 0.26154(9) 0.0374(4) Uani 1 1 d .
N2 N 0.82930(16) 0.87320(16) 0.34239(8) 0.0331(4) Uani 1 1 d .
N3 N 0.6939(2) 0.5478(2) 0.49948(11) 0.0572(6) Uani 1 1 d .
H3A H 0.7582 0.5130 0.5202 0.069 Uiso 1 1 d GR
H3B H 0.6563 0.5813 0.5245 0.069 Uiso 1 1 d GR
N4 N 0.61030(18) 0.87138(17) 0.20012(9) 0.0389(4) Uani 1 1 d .
N5 N 0.55536(16) 1.04311(15) 0.26733(8) 0.0321(4) Uani 1 1 d .
N6 N 0.4867(2) 1.41945(18) 0.41279(10) 0.0458(5) Uani 1 1 d .
H6A H 0.5562 1.4383 0.4359 0.055 Uiso 1 1 d GR
H6B H 0.4574 1.4769 0.3901 0.055 Uiso 1 1 d GR
C1 C 0.9014(2) 1.1007(2) 0.22165(12) 0.0466(6) Uani 1 1 d .
H1 H 0.8365 1.1277 0.1915 0.056 Uiso 1 1 calc R
C2 C 1.0179(3) 1.1423(2) 0.22318(13) 0.0511(6) Uani 1 1 d .
H2 H 1.0307 1.1969 0.1950 0.061 Uiso 1 1 calc R
C3 C 1.1152(2) 1.1016(2) 0.26718(13) 0.0478(6) Uani 1 1 d .
H3 H 1.1943 1.1292 0.2695 0.057 Uiso 1 1 calc R
C4 C 1.0932(2) 1.0193(2) 0.30773(12) 0.0434(5) Uani 1 1 d .
H4 H 1.1575 0.9892 0.3372 0.052 Uiso 1 1 calc R
C5 C 0.9736(2) 0.98255(19) 0.30371(10) 0.0354(5) Uani 1 1 d .
C6 C 0.9425(2) 0.8980(2) 0.34598(10) 0.0364(5) Uani 1 1 d .
H6 H 1.0039 0.8627 0.3750 0.044 Uiso 1 1 calc R
C7 C 0.7984(2) 0.78846(19) 0.38195(10) 0.0340(4) Uani 1 1 d .
C8 C 0.8747(2) 0.6959(2) 0.40373(11) 0.0425(5) Uani 1 1 d .
H8 H 0.9492 0.6874 0.3921 0.051 Uiso 1 1 calc R
C9 C 0.8400(2) 0.6166(2) 0.44259(12) 0.0497(6) Uani 1 1 d .
H9 H 0.8910 0.5544 0.4564 0.060 Uiso 1 1 calc R
C10 C 0.7294(2) 0.6288(2) 0.46126(11) 0.0451(6) Uani 1 1 d .
C11 C 0.6517(2) 0.7197(2) 0.43787(11) 0.0428(5) Uani 1 1 d .
H11 H 0.5768 0.7279 0.4491 0.051 Uiso 1 1 calc R
C12 C 0.6852(2) 0.7974(2) 0.39827(11) 0.0388(5) Uani 1 1 d .
H12 H 0.6316 0.8565 0.3822 0.047 Uiso 1 1 calc R
C13 C 0.6394(3) 0.7864(2) 0.16599(13) 0.0499(6) Uani 1 1 d .
H13 H 0.7188 0.7569 0.1758 0.060 Uiso 1 1 calc R
C14 C 0.5571(3) 0.7401(3) 0.11680(13) 0.0575(7) Uani 1 1 d .
H14 H 0.5814 0.6819 0.0937 0.069 Uiso 1 1 calc R
C15 C 0.4382(3) 0.7816(2) 0.10249(13) 0.0561(7) Uani 1 1 d .
H15 H 0.3809 0.7515 0.0698 0.067 Uiso 1 1 calc R
C16 C 0.4062(3) 0.8688(2) 0.13784(12) 0.0488(6) Uani 1 1 d .
H16 H 0.3267 0.8981 0.1295 0.059 Uiso 1 1 calc R
C17 C 0.4946(2) 0.91192(19) 0.18591(10) 0.0372(5) Uani 1 1 d .
C18 C 0.4689(2) 1.00612(19) 0.22394(11) 0.0374(5) Uani 1 1 d .
H18 H 0.3911 1.0390 0.2169 0.045 Uiso 1 1 calc R
C19 C 0.53451(19) 1.13893(18) 0.30254(10) 0.0315(4) Uani 1 1 d .
C20 C 0.4484(2) 1.2244(2) 0.28049(10) 0.0372(5) Uani 1 1 d .
H20 H 0.4005 1.2191 0.2411 0.045 Uiso 1 1 calc R
C21 C 0.4336(2) 1.3169(2) 0.31688(11) 0.0396(5) Uani 1 1 d .
H21 H 0.3755 1.3729 0.3015 0.048 Uiso 1 1 calc R
C22 C 0.5041(2) 1.32792(19) 0.37625(11) 0.0368(5) Uani 1 1 d .
C23 C 0.5922(2) 1.2426(2) 0.39776(10) 0.0387(5) Uani 1 1 d .
H23 H 0.6411 1.2483 0.4369 0.046 Uiso 1 1 calc R
C24 C 0.6069(2) 1.15073(19) 0.36148(10) 0.0351(4) Uani 1 1 d .
H24 H 0.6661 1.0955 0.3764 0.042 Uiso 1 1 calc R
F1 F 0.29501(17) 0.59910(17) 0.36184(9) 0.0661(5) Uani 1 1 d .
F2 F 0.35688(18) 0.7030(2) 0.44693(9) 0.0748(5) Uani 1 1 d .
F3 F 0.1640(2) 0.6429(3) 0.41897(15) 0.1128(10) Uani 1 1 d .
F4 F 0.2279(3) 0.7804(2) 0.36519(13) 0.1261(12) Uani 1 1 d .
B1 B 0.2637(3) 0.6856(3) 0.39753(14) 0.0476(7) Uani 1 1 d .
Cl1 Cl 0.35824(7) 1.08226(8) 0.43620(3) 0.0647(2) Uani 1 1 d .
Cl2 Cl 0.15982(7) 0.99550(8) 0.48947(4) 0.0663(2) Uani 1 1 d .
C25 C 0.3134(3) 0.9791(3) 0.48324(15) 0.0586(7) Uani 1 1 d .
H25A H 0.3668 0.9841 0.5236 0.070 Uiso 1 1 calc R
H25B H 0.3237 0.9032 0.4671 0.070 Uiso 1 1 calc R

loop_
_atom_site_aniso_label
_atom_site_aniso_U_11
_atom_site_aniso_U_22
_atom_site_aniso_U_33
_atom_site_aniso_U_23
_atom_site_aniso_U_13
_atom_site_aniso_U_12
Cu1 0.02837(19) 0.0455(2) 0.0420(2) 0.00167(14) 0.00081(14) 0.00652(13)
N1 0.0343(10) 0.0378(10) 0.0391(10) 0.0037(8) 0.0060(8) 0.0045(7)
N2 0.0316(9) 0.0342(9) 0.0323(9) -0.0028(7) 0.0046(7) 0.0015(7)
N3 0.0564(14) 0.0730(16) 0.0426(12) 0.0080(11) 0.0116(10) -0.0132(12)
N4 0.0396(10) 0.0385(10) 0.0370(9) -0.0009(8) 0.0050(8) 0.0061(8)
N5 0.0304(9) 0.0336(9) 0.0308(9) 0.0025(7) 0.0037(7) 0.0024(7)
N6 0.0541(12) 0.0388(10) 0.0455(11) -0.0045(8) 0.0134(9) -0.0001(9)
C1 0.0431(13) 0.0463(13) 0.0496(14) 0.0105(11) 0.0083(11) 0.0054(10)
C2 0.0572(15) 0.0445(14) 0.0547(15) 0.0114(11) 0.0188(12) -0.0004(11)
C3 0.0388(12) 0.0489(14) 0.0566(15) -0.0015(11) 0.0129(11) -0.0080(10)
C4 0.0349(12) 0.0477(13) 0.0443(13) -0.0009(10) 0.0018(10) -0.0038(10)
C5 0.0323(11) 0.0369(11) 0.0356(11) -0.0020(8) 0.0042(8) 0.0001(8)
C6 0.0320(11) 0.0399(11) 0.0337(10) 0.0013(9) -0.0006(8) 0.0006(9)
C7 0.0312(10) 0.0392(11) 0.0301(10) -0.0021(8) 0.0037(8) -0.0010(8)
C8 0.0324(11) 0.0509(14) 0.0442(12) 0.0091(10) 0.0083(9) 0.0050(10)
C9 0.0414(13) 0.0549(15) 0.0503(14) 0.0174(12) 0.0044(11) 0.0045(11)
C10 0.0462(13) 0.0549(14) 0.0330(11) -0.0002(10) 0.0057(10) -0.0129(11)
C11 0.0369(12) 0.0509(14) 0.0429(12) -0.0139(10) 0.0135(10) -0.0089(10)
C12 0.0341(11) 0.0386(11) 0.0425(12) -0.0088(9) 0.0060(9) 0.0004(9)
C13 0.0513(15) 0.0487(14) 0.0491(14) -0.0052(11) 0.0098(11) 0.0129(11)
C14 0.076(2) 0.0473(14) 0.0470(14) -0.0123(11) 0.0092(13) 0.0111(13)
C15 0.0717(19) 0.0436(14) 0.0441(14) -0.0092(11) -0.0063(13) 0.0025(13)
C16 0.0463(14) 0.0445(13) 0.0478(14) -0.0043(11) -0.0063(11) 0.0050(11)
C17 0.0381(12) 0.0340(11) 0.0367(11) 0.0018(9) 0.0020(9) 0.0032(9)
C18 0.0314(11) 0.0362(11) 0.0417(12) -0.0003(9) 0.0018(9) 0.0060(9)
C19 0.0289(10) 0.0315(10) 0.0337(10) 0.0010(8) 0.0059(8) 0.0000(8)
C20 0.0351(11) 0.0379(11) 0.0353(11) 0.0019(9) 0.0008(9) 0.0032(9)
C21 0.0406(12) 0.0328(11) 0.0442(12) 0.0043(9) 0.0069(10) 0.0072(9)
C22 0.0408(12) 0.0319(10) 0.0403(11) 0.0002(8) 0.0142(9) -0.0034(9)
C23 0.0416(12) 0.0413(12) 0.0312(10) 0.0023(9) 0.0037(9) -0.0022(9)
C24 0.0329(10) 0.0362(11) 0.0343(10) 0.0053(8) 0.0032(8) 0.0017(8)
F1 0.0612(10) 0.0659(11) 0.0702(11) -0.0130(9) 0.0125(8) 0.0081(8)
F2 0.0592(11) 0.0940(14) 0.0592(10) -0.0067(10) -0.0128(8) -0.0026(10)
F3 0.0477(11) 0.158(3) 0.140(2) -0.010(2) 0.0356(14) 0.0043(14)
F4 0.191(3) 0.0607(13) 0.0953(18) 0.0165(12) -0.0363(19) 0.0272(17)
B1 0.0372(14) 0.0487(15) 0.0499(16) -0.0029(12) -0.0059(12) 0.0108(12)
Cl1 0.0593(4) 0.0781(5) 0.0552(4) 0.0067(3) 0.0094(3) -0.0189(4)
Cl2 0.0564(4) 0.0833(5) 0.0588(4) -0.0016(4) 0.0119(3) -0.0182(4)
C25 0.0580(17) 0.0602(17) 0.0559(16) 0.0086(13) 0.0091(13) -0.0015(13)

loop_
_atom_type_symbol
_atom_type_description
_atom_type_scat_dispersion_real
_atom_type_scat_dispersion_imag
_atom_type_scat_source
C C 0.0181 0.0091 'International Tables Vol C Tables 4.2.6.8 and 6.1.1.4'
H H 0.0000 0.0000 'International Tables Vol C Tables 4.2.6.8 and 6.1.1.4'
B B 0.0090 0.0039 'International Tables Vol C Tables 4.2.6.8 and 6.1.1.4'
Cl Cl 0.3639 0.7018 'International Tables Vol C Tables 4.2.6.8 and 6.1.1.4'
Cu Cu -1.9646 0.5888 'International Tables Vol C Tables 4.2.6.8 and 6.1.1.4'
F F 0.0727 0.0534 'International Tables Vol C Tables 4.2.6.8 and 6.1.1.4'
N N 0.0311 0.0180 'International Tables Vol C Tables 4.2.6.8 and 6.1.1.4'

loop_
_geom_angle_atom_site_label_1
_geom_angle_atom_site_label_2
_geom_angle_atom_site_label_3
_geom_angle
N2 Cu1 N1 81.60(8)
N2 Cu1 N4 122.79(8)
N2 Cu1 N5 132.67(7)
N4 Cu1 N1 116.92(8)
N5 Cu1 N1 126.19(8)
N5 Cu1 N4 81.52(8)
C1 N1 Cu1 130.90(17)
C1 N1 C5 117.7(2)
C5 N1 Cu1 111.42(15)
C6 N2 Cu1 112.68(15)
C6 N2 C7 119.27(19)
C7 N2 Cu1 127.84(14)
H3A N3 H3B 108.9
C10 N3 H3A 109.6
C10 N3 H3B 109.9
C13 N4 Cu1 130.44(18)
C13 N4 C17 117.8(2)
C17 N4 Cu1 111.81(15)
C18 N5 Cu1 112.32(15)
C18 N5 C19 119.98(18)
C19 N5 Cu1 127.60(14)
H6A N6 H6B 109.5
C22 N6 H6A 109.2
C22 N6 H6B 109.3
N1 C1 H1 118.5
N1 C1 C2 122.9(2)
C2 C1 H1 118.5
C1 C2 H2 120.5
C1 C2 C3 119.0(2)
C3 C2 H2 120.5
C2 C3 H3 120.5
C4 C3 C2 119.0(2)
C4 C3 H3 120.5
C3 C4 H4 120.7
C3 C4 C5 118.7(2)
C5 C4 H4 120.7
N1 C5 C4 122.7(2)
N1 C5 C6 115.4(2)
C4 C5 C6 121.9(2)
N2 C6 C5 118.8(2)
N2 C6 H6 120.6
C5 C6 H6 120.6
C8 C7 N2 122.9(2)
C8 C7 C12 118.9(2)
C12 C7 N2 118.2(2)
C7 C8 H8 119.9
C9 C8 C7 120.2(2)
C9 C8 H8 119.9
C8 C9 H9 119.6
C8 C9 C10 120.7(2)
C10 C9 H9 119.6
N3 C10 C9 120.5(3)
N3 C10 C11 120.6(2)
C11 C10 C9 118.8(2)
C10 C11 H11 119.8
C12 C11 C10 120.5(2)
C12 C11 H11 119.8
C7 C12 H12 119.6
C11 C12 C7 120.8(2)
C11 C12 H12 119.6
N4 C13 H13 118.4
N4 C13 C14 123.1(3)
C14 C13 H13 118.4
C13 C14 H14 120.5
C13 C14 C15 119.0(2)
C15 C14 H14 120.5
C14 C15 H15 120.7
C14 C15 C16 118.6(2)
C16 C15 H15 120.7
C15 C16 H16 120.5
C15 C16 C17 118.9(2)
C17 C16 H16 120.5
N4 C17 C16 122.6(2)
N4 C17 C18 115.3(2)
C16 C17 C18 122.1(2)
N5 C18 C17 119.1(2)
N5 C18 H18 120.5
C17 C18 H18 120.5
C20 C19 N5 123.19(19)
C20 C19 C24 118.4(2)
C24 C19 N5 118.38(19)
C19 C20 H20 119.8
C21 C20 C19 120.4(2)
C21 C20 H20 119.8
C20 C21 H21 119.3
C20 C21 C22 121.4(2)
C22 C21 H21 119.3
N6 C22 C21 120.9(2)
N6 C22 C23 121.2(2)
C21 C22 C23 117.9(2)
C22 C23 H23 119.7
C24 C23 C22 120.7(2)
C24 C23 H23 119.7
C19 C24 H24 119.4
C23 C24 C19 121.2(2)
C23 C24 H24 119.4
F1 B1 F3 105.3(3)
F2 B1 F1 109.7(2)
F2 B1 F3 107.1(3)
F4 B1 F1 111.7(3)
F4 B1 F2 114.0(3)
F4 B1 F3 108.5(3)
Cl1 C25 Cl2 112.82(18)
Cl1 C25 H25A 109.0
Cl1 C25 H25B 109.0
Cl2 C25 H25A 109.0
Cl2 C25 H25B 109.0
H25A C25 H25B 107.8

loop_
_geom_bond_atom_site_label_1
_geom_bond_atom_site_label_2
_geom_bond_distance
Cu1 N1 2.044(2)
Cu1 N2 2.0279(18)
Cu1 N4 2.039(2)
Cu1 N5 2.0305(18)
N1 C1 1.337(3)
N1 C5 1.350(3)
N2 C6 1.281(3)
N2 C7 1.420(3)
N3 H3A 0.8650
N3 H3B 0.8650
N3 C10 1.390(3)
N4 C13 1.335(3)
N4 C17 1.345(3)
N5 C18 1.285(3)
N5 C19 1.416(3)
N6 H6A 0.8602
N6 H6B 0.8602
N6 C22 1.385(3)
C1 H1 0.9300
C1 C2 1.381(4)
C2 H2 0.9300
C2 C3 1.381(4)
C3 H3 0.9300
C3 C4 1.381(4)
C4 H4 0.9300
C4 C5 1.385(3)
C5 C6 1.462(3)
C6 H6 0.9300
C7 C8 1.393(3)
C7 C12 1.395(3)
C8 H8 0.9300
C8 C9 1.383(4)
C9 H9 0.9300
C9 C10 1.396(4)
C10 C11 1.394(4)
C11 H11 0.9300
C11 C12 1.377(4)
C12 H12 0.9300
C13 H13 0.9300
C13 C14 1.381(4)
C14 H14 0.9300
C14 C15 1.381(4)
C15 H15 0.9300
C15 C16 1.384(4)
C16 H16 0.9300
C16 C17 1.386(3)
C17 C18 1.457(3)
C18 H18 0.9300
C19 C20 1.395(3)
C19 C24 1.398(3)
C20 H20 0.9300
C20 C21 1.384(3)
C21 H21 0.9300
C21 C22 1.398(3)
C22 C23 1.406(3)
C23 H23 0.9300
C23 C24 1.376(3)
C24 H24 0.9300
F1 B1 1.379(4)
F2 B1 1.358(3)
F3 B1 1.398(4)
F4 B1 1.333(4)
Cl1 C25 1.744(3)
Cl2 C25 1.760(3)
C25 H25A 0.9700
C25 H25B 0.9700
